data_7046905
loop_
_publ_author_name
'Fassbender, J.'
'Schnakenburg, G.'
'Espinosa Ferao, A.'
'Streubel, R.'

_publ_section_title
;
 Effects of diminished steric protection at phosphorus on stability and
 reactivity of oxaphosphirane complexes.
;
_journal_issue 28
_journal_name_full 'Dalton transactions (Cambridge, England : 2003)'
_journal_page_first 9347
_journal_page_last 9354
_journal_paper_doi 10.1039/c8dt01979g
_journal_volume 47
_journal_year 2018
_chemical_formula_moiety 'C19 H21 Cr O6 P'
_chemical_formula_sum 'C19 H21 Cr O6 P'
_chemical_formula_weight 428.33
_chemical_name_systematic JF-179
_space_group_crystal_system triclinic
_space_group_IT_number 2
_space_group_name_Hall '-P 1'
_space_group_name_H-M_alt 'P -1'
_symmetry_space_group_name_Hall '-P 1'
_symmetry_space_group_name_H-M 'P -1'
_atom_sites_solution_hydrogens geom
_audit_creation_date 2015-11-19
_audit_creation_method
;
Olex2 1.2
(compiled 2015.09.21 svn.r3230 for OlexSys, GUI svn.r5103)
;
_audit_update_record
;
2016-03-24 deposited with the CCDC.
2018-06-15 downloaded from the CCDC.
;
_cell_angle_alpha 110.802(3)
_cell_angle_beta 95.641(3)
_cell_angle_gamma 108.864(2)
_cell_formula_units_Z 4
_cell_length_a 9.8816(4)
_cell_length_b 15.0671(7)
_cell_length_c 16.0872(5)
_cell_measurement_reflns_used 6931
_cell_measurement_temperature 123
_cell_measurement_theta_max 29.13
_cell_measurement_theta_min 1.00
_cell_volume 2056.37(16)
_computing_molecular_graphics 'Olex2 (Dolomanov et al., 2009)'
_computing_publication_material 'Olex2 (Dolomanov et al., 2009)'
_computing_structure_refinement 'ShelXL (Sheldrick, 2015)'
_computing_structure_solution 'XS (Sheldrick, 2008)'
_diffrn_ambient_temperature 123.0
_diffrn_detector_area_resol_mean 8
_diffrn_measured_fraction_theta_full 0.995
_diffrn_measured_fraction_theta_max 0.994
_diffrn_measurement_device_type 'Nonius KappaCCD'
_diffrn_measurement_method 'fine slicing \w and \f scans'
_diffrn_radiation_monochromator graphite
_diffrn_radiation_type MoK\a
_diffrn_radiation_wavelength 0.71073
_diffrn_reflns_av_R_equivalents 0.0471
_diffrn_reflns_av_unetI/netI 0.0639
_diffrn_reflns_Laue_measured_fraction_full 0.995
_diffrn_reflns_Laue_measured_fraction_max 0.994
_diffrn_reflns_limit_h_max 13
_diffrn_reflns_limit_h_min -13
_diffrn_reflns_limit_k_max 19
_diffrn_reflns_limit_k_min -19
_diffrn_reflns_limit_l_max 21
_diffrn_reflns_limit_l_min -21
_diffrn_reflns_number 23353
_diffrn_reflns_point_group_measured_fraction_full 0.995
_diffrn_reflns_point_group_measured_fraction_max 0.994
_diffrn_reflns_theta_full 26.000
_diffrn_reflns_theta_max 28.000
_diffrn_reflns_theta_min 2.187
_diffrn_source 'sealed tube'
_exptl_absorpt_coefficient_mu 0.665
_exptl_absorpt_correction_T_max 0.9541
_exptl_absorpt_correction_T_min 0.8525
_exptl_absorpt_correction_type multi-scan
_exptl_absorpt_process_details
;
R.H. Blessing, Acta Cryst. (1995), A51, 33-38
;
_exptl_crystal_colour 'clear colourless'
_exptl_crystal_colour_lustre clear
_exptl_crystal_colour_primary colourless
_exptl_crystal_density_diffrn 1.383
_exptl_crystal_description plate
_exptl_crystal_F_000 888
_exptl_crystal_size_max 0.25
_exptl_crystal_size_mid 0.24
_exptl_crystal_size_min 0.08
_refine_diff_density_max 1.909
_refine_diff_density_min -0.594
_refine_diff_density_rms 0.115
_refine_ls_extinction_method none
_refine_ls_goodness_of_fit_ref 1.057
_refine_ls_hydrogen_treatment constr
_refine_ls_matrix_type full
_refine_ls_number_parameters 499
_refine_ls_number_reflns 9836
_refine_ls_number_restraints 1
_refine_ls_restrained_S_all 1.057
_refine_ls_R_factor_all 0.0959
_refine_ls_R_factor_gt 0.0650
_refine_ls_shift/su_max 0.001
_refine_ls_shift/su_mean 0.000
_refine_ls_structure_factor_coef Fsqd
_refine_ls_weighting_details
;
 w=1/[\s^2^(Fo^2^)+(0.0737P)^2^+4.1708P]
 where P=(Fo^2^+2Fc^2^)/3
;
_refine_ls_weighting_scheme calc
_refine_ls_wR_factor_gt 0.1587
_refine_ls_wR_factor_ref 0.1769
_reflns_Friedel_coverage 0.000
_reflns_number_gt 7219
_reflns_number_total 9836
_reflns_threshold_expression 'I > 2\s(I)'
_cod_data_source_file c8dt01979g2.cif
_cod_data_source_block 4319
_cod_depositor_comments 'Adding full bibliography for 7046902--7046905.cif.'
_cod_original_cell_volume 2056.39(15)
_cod_database_code 7046905
_shelxl_version_number 2013-2
_shelx_space_group_comment
;
The symmetry employed for this shelxl refinement is uniquely defined
by the following loop, which should always be used as a source of
symmetry information in preference to the above space-group names.
They are only intended as comments.
;
_olex2_refinement_description
;
1. Fixed Uiso
 At 1.2 times of:
  All C(H) groups
 At 1.5 times of:
  All C(H,H,H) groups
2. Rigid bond restraints
 C5', C6'
 with sigma for 1-2 distances of 0.001 and sigma for 1-3 distances of 0.001
3.a Ternary CH refined with riding coordinates:
 C1(H1), C1'(H1')
3.b Aromatic/amide H refined with riding coordinates:
 C4(H4), C6(H6), C4'(H4'), C6'(H6')
3.c Idealised Me refined as rotating group:
 C8(H8A,H8B,H8C), C9(H9A,H9B,H9C), C10(H10A,H10B,H10C), C12(H12A,H12B,H12C),
 C13(H13A,H13B,H13C), C14(H14A,H14B,H14C), C8'(H8'A,H8'B,H8'C), C9'(H9'A,H9'B,
 H9'C), C10'(H10D,H10E,H10F), C12'(H12D,H12E,H12F), C13'(H13D,H13E,H13F),
 C14'(H14D,H14E,H14F)
;
_olex2_submission_special_instructions 'No special instructions were received'

loop_
_space_group_symop_operation_xyz
'x, y, z'
'-x, -y, -z'

loop_
_atom_site_label
_atom_site_type_symbol
_atom_site_fract_x
_atom_site_fract_y
_atom_site_fract_z
_atom_site_U_iso_or_equiv
_atom_site_adp_type
_atom_site_occupancy
_atom_site_site_symmetry_order
_atom_site_calc_flag
_atom_site_refinement_flags_posn
_atom_site_refinement_flags_adp
Cr Cr 0.81408(6) 0.28065(5) 0.21253(4) 0.02276(15) Uani 1 1 d . .
P P 0.61465(10) 0.30527(8) 0.14603(6) 0.0230(2) Uani 1 1 d . .
O1 O 0.6514(3) 0.40079(19) 0.11164(16) 0.0261(5) Uani 1 1 d . .
O2 O 1.0816(3) 0.2582(3) 0.2961(2) 0.0392(7) Uani 1 1 d . .
O3 O 0.6253(3) 0.1440(2) 0.2928(2) 0.0397(7) Uani 1 1 d . .
O4 O 0.8852(4) 0.4679(2) 0.3914(2) 0.0449(8) Uani 1 1 d . .
O5 O 1.0191(4) 0.4227(3) 0.1436(3) 0.0579(10) Uani 1 1 d . .
O6 O 0.7868(4) 0.0932(2) 0.0444(2) 0.0417(7) Uani 1 1 d . .
C1 C 0.5731(4) 0.3004(3) 0.0327(2) 0.0220(7) Uani 1 1 d . .
H1 H 0.4673 0.2852 0.0084 0.026 Uiso 1 1 calc R .
C2 C 0.6523(4) 0.2669(3) -0.0392(2) 0.0214(7) Uani 1 1 d . .
C3 C 0.7582(4) 0.3371(3) -0.0612(2) 0.0230(7) Uani 1 1 d . .
C4 C 0.8216(4) 0.2984(3) -0.1333(2) 0.0275(8) Uani 1 1 d . .
H4 H 0.8969 0.3455 -0.1467 0.033 Uiso 1 1 calc R .
C5 C 0.7780(4) 0.1940(3) -0.1854(2) 0.0291(8) Uani 1 1 d . .
C6 C 0.6696(4) 0.1264(3) -0.1639(2) 0.0301(8) Uani 1 1 d . .
H6 H 0.6383 0.0546 -0.1994 0.036 Uiso 1 1 calc R .
C7 C 0.6053(4) 0.1600(3) -0.0926(2) 0.0258(8) Uani 1 1 d . .
C8 C 0.8017(4) 0.4519(3) -0.0150(3) 0.0307(8) Uani 1 1 d . .
H8A H 0.7129 0.4676 -0.0147 0.046 Uiso 1 1 calc GR .
H8B H 0.8627 0.4850 -0.0483 0.046 Uiso 1 1 calc GR .
H8C H 0.8577 0.4778 0.0482 0.046 Uiso 1 1 calc GR .
C9 C 0.8432(5) 0.1555(4) -0.2656(3) 0.0410(11) Uani 1 1 d . .
H9A H 0.8614 0.0949 -0.2666 0.061 Uiso 1 1 calc GR .
H9B H 0.9362 0.2097 -0.2592 0.061 Uiso 1 1 calc GR .
H9C H 0.7740 0.1368 -0.3227 0.061 Uiso 1 1 calc GR .
C10 C 0.4843(4) 0.0845(3) -0.0730(3) 0.0317(9) Uani 1 1 d . .
H10A H 0.5078 0.0988 -0.0078 0.048 Uiso 1 1 calc GR .
H10B H 0.4755 0.0144 -0.1097 0.048 Uiso 1 1 calc GR .
H10C H 0.3909 0.0913 -0.0887 0.048 Uiso 1 1 calc GR .
C11 C 0.4462(4) 0.3010(3) 0.1906(2) 0.0311(9) Uani 1 1 d . .
C12 C 0.4946(5) 0.3583(5) 0.2948(3) 0.0487(13) Uani 1 1 d . .
H12A H 0.5517 0.3272 0.3199 0.073 Uiso 1 1 calc GR .
H12B H 0.4074 0.3538 0.3200 0.073 Uiso 1 1 calc GR .
H12C H 0.5556 0.4307 0.3115 0.073 Uiso 1 1 calc GR .
C13 C 0.3587(5) 0.3506(5) 0.1529(3) 0.0467(12) Uani 1 1 d . .
H13A H 0.4239 0.4202 0.1634 0.070 Uiso 1 1 calc GR .
H13B H 0.2788 0.3540 0.1839 0.070 Uiso 1 1 calc GR .
H13C H 0.3170 0.3095 0.0870 0.070 Uiso 1 1 calc GR .
C14 C 0.3513(5) 0.1876(4) 0.1632(4) 0.0529(13) Uani 1 1 d . .
H14A H 0.3238 0.1512 0.0962 0.079 Uiso 1 1 calc GR .
H14B H 0.2620 0.1821 0.1862 0.079 Uiso 1 1 calc GR .
H14C H 0.4073 0.1567 0.1895 0.079 Uiso 1 1 calc GR .
C15 C 0.9792(4) 0.2668(3) 0.2651(3) 0.0286(8) Uani 1 1 d . .
C16 C 0.6937(4) 0.1950(3) 0.2613(2) 0.0286(8) Uani 1 1 d . .
C17 C 0.8540(4) 0.3979(3) 0.3235(3) 0.0309(8) Uani 1 1 d . .
C18 C 0.9382(4) 0.3695(4) 0.1671(3) 0.0358(9) Uani 1 1 d . .
C19 C 0.7913(4) 0.1634(3) 0.1052(3) 0.0298(8) Uani 1 1 d . .
Cr' Cr 1.18804(6) 0.25871(4) 0.54895(4) 0.01991(14) Uani 1 1 d . .
P' P 1.41197(11) 0.27204(8) 0.62625(6) 0.0253(2) Uani 1 1 d . .
O1' O 1.4741(3) 0.3560(2) 0.7382(2) 0.0394(7) Uani 1 1 d . .
O2' O 0.9070(3) 0.2580(2) 0.45613(19) 0.0358(7) Uani 1 1 d . .
O3' O 1.3278(3) 0.4367(2) 0.4966(2) 0.0366(7) Uani 1 1 d . .
O4' O 1.2100(3) 0.1132(2) 0.36683(18) 0.0378(7) Uani 1 1 d . .
O5' O 0.9949(3) 0.0767(2) 0.58182(18) 0.0316(6) Uani 1 1 d . .
O6' O 1.1507(3) 0.4013(2) 0.72661(18) 0.0376(7) Uani 1 1 d . .
C1' C 1.4459(4) 0.2464(3) 0.7258(3) 0.0324(9) Uani 1 1 d . .
H1' H 1.5367 0.2318 0.7349 0.039 Uiso 1 1 calc R .
C2' C 1.3260(4) 0.1970(3) 0.7644(2) 0.0231(7) Uani 1 1 d . .
C3' C 1.2599(5) 0.0905(3) 0.7259(3) 0.0360(9) Uani 1 1 d . .
C4' C 1.1574(5) 0.0399(4) 0.7607(3) 0.0430(11) Uani 1 1 d . .
H4' H 1.1139 -0.0331 0.7329 0.052 Uiso 1 1 calc R .
C5' C 1.1164(5) 0.0916(4) 0.8340(3) 0.0451(10) Uani 1 1 d . U
C6' C 1.1804(5) 0.1989(4) 0.8768(3) 0.0424(10) Uani 1 1 d . U
H6' H 1.1505 0.2346 0.9285 0.051 Uiso 1 1 calc R .
C7' C 1.2925(5) 0.2565(3) 0.8426(3) 0.0349(9) Uani 1 1 d . .
C8' C 1.3046(6) 0.0286(4) 0.6419(3) 0.0446(11) Uani 1 1 d . .
H8'A H 1.2952 0.0541 0.5943 0.067 Uiso 1 1 calc GR .
H8'B H 1.2400 -0.0443 0.6180 0.067 Uiso 1 1 calc GR .
H8'C H 1.4070 0.0367 0.6600 0.067 Uiso 1 1 calc GR .
C9' C 1.0000(6) 0.0350(5) 0.8742(4) 0.0625(16) Uani 1 1 d . .
H9'A H 1.0442 0.0055 0.9091 0.094 Uiso 1 1 calc GR .
H9'B H 0.9173 -0.0201 0.8243 0.094 Uiso 1 1 calc GR .
H9'C H 0.9643 0.0837 0.9147 0.094 Uiso 1 1 calc GR .
C10' C 1.3649(6) 0.3693(4) 0.8947(3) 0.0461(11) Uani 1 1 d . .
H10D H 1.4703 0.3915 0.8964 0.069 Uiso 1 1 calc GR .
H10E H 1.3518 0.3879 0.9574 0.069 Uiso 1 1 calc GR .
H10F H 1.3206 0.4032 0.8650 0.069 Uiso 1 1 calc GR .
C11' C 1.5814(4) 0.2861(4) 0.5825(3) 0.0350(9) Uani 1 1 d . .
C12' C 1.5794(5) 0.3261(5) 0.5093(3) 0.0495(13) Uani 1 1 d . .
H12D H 1.4881 0.2826 0.4613 0.074 Uiso 1 1 calc GR .
H12E H 1.6642 0.3247 0.4827 0.074 Uiso 1 1 calc GR .
H12F H 1.5845 0.3969 0.5361 0.074 Uiso 1 1 calc GR .
C13' C 1.5694(6) 0.1712(4) 0.5319(4) 0.0550(13) Uani 1 1 d . .
H13D H 1.5807 0.1430 0.5773 0.083 Uiso 1 1 calc GR .
H13E H 1.6472 0.1704 0.4987 0.083 Uiso 1 1 calc GR .
H13F H 1.4729 0.1294 0.4887 0.083 Uiso 1 1 calc GR .
C14' C 1.7215(5) 0.3436(5) 0.6545(4) 0.0596(16) Uani 1 1 d . .
H14D H 1.7294 0.4140 0.6893 0.089 Uiso 1 1 calc GR .
H14E H 1.8048 0.3456 0.6258 0.089 Uiso 1 1 calc GR .
H14F H 1.7229 0.3093 0.6959 0.089 Uiso 1 1 calc GR .
C15' C 1.0122(4) 0.2564(3) 0.4909(2) 0.0266(8) Uani 1 1 d . .
C16' C 1.2817(4) 0.3713(3) 0.5192(2) 0.0255(8) Uani 1 1 d . .
C17' C 1.2025(4) 0.1670(3) 0.4360(2) 0.0260(8) Uani 1 1 d . .
C18' C 1.0726(4) 0.1441(3) 0.5714(2) 0.0234(7) Uani 1 1 d . .
C19' C 1.1697(4) 0.3486(3) 0.6615(2) 0.0265(8) Uani 1 1 d . .

loop_
_atom_site_aniso_label
_atom_site_aniso_U_11
_atom_site_aniso_U_22
_atom_site_aniso_U_33
_atom_site_aniso_U_23
_atom_site_aniso_U_13
_atom_site_aniso_U_12
Cr 0.0190(3) 0.0316(3) 0.0205(3) 0.0145(2) 0.0048(2) 0.0089(2)
P 0.0192(4) 0.0337(5) 0.0178(4) 0.0122(4) 0.0053(3) 0.0104(4)
O1 0.0300(14) 0.0272(13) 0.0210(12) 0.0094(10) 0.0050(10) 0.0120(11)
O2 0.0312(16) 0.063(2) 0.0363(16) 0.0267(15) 0.0090(12) 0.0262(15)
O3 0.0373(17) 0.0447(17) 0.0380(16) 0.0264(14) 0.0093(13) 0.0067(14)
O4 0.049(2) 0.0415(18) 0.0362(17) 0.0079(14) 0.0021(14) 0.0194(15)
O5 0.0314(18) 0.087(3) 0.070(2) 0.062(2) 0.0110(16) 0.0090(18)
O6 0.0466(19) 0.0471(18) 0.0330(16) 0.0130(14) 0.0101(13) 0.0237(15)
C1 0.0212(17) 0.0278(18) 0.0171(15) 0.0104(14) 0.0029(12) 0.0088(14)
C2 0.0209(17) 0.0271(18) 0.0160(15) 0.0087(13) 0.0021(12) 0.0099(14)
C3 0.0191(17) 0.0290(18) 0.0201(16) 0.0100(14) 0.0006(13) 0.0094(14)
C4 0.0212(18) 0.040(2) 0.0281(18) 0.0210(16) 0.0086(14) 0.0118(16)
C5 0.031(2) 0.042(2) 0.0197(17) 0.0122(16) 0.0058(14) 0.0220(18)
C6 0.037(2) 0.0291(19) 0.0229(18) 0.0071(15) 0.0009(15) 0.0169(17)
C7 0.0233(18) 0.0302(19) 0.0236(17) 0.0145(15) 0.0004(14) 0.0076(15)
C8 0.031(2) 0.030(2) 0.032(2) 0.0165(16) 0.0099(16) 0.0093(17)
C9 0.050(3) 0.062(3) 0.028(2) 0.020(2) 0.0183(19) 0.039(2)
C10 0.030(2) 0.0268(19) 0.030(2) 0.0100(16) 0.0019(15) 0.0043(16)
C11 0.0224(18) 0.053(3) 0.0221(17) 0.0185(17) 0.0087(14) 0.0157(18)
C12 0.038(2) 0.091(4) 0.024(2) 0.021(2) 0.0141(18) 0.034(3)
C13 0.035(2) 0.089(4) 0.039(2) 0.035(3) 0.0205(19) 0.039(3)
C14 0.027(2) 0.064(3) 0.068(3) 0.032(3) 0.020(2) 0.010(2)
C15 0.030(2) 0.037(2) 0.0263(18) 0.0189(16) 0.0100(15) 0.0152(17)
C16 0.0271(19) 0.033(2) 0.0230(17) 0.0107(15) 0.0027(14) 0.0095(16)
C17 0.029(2) 0.038(2) 0.029(2) 0.0179(18) 0.0034(15) 0.0148(17)
C18 0.024(2) 0.051(3) 0.040(2) 0.030(2) 0.0045(16) 0.0127(19)
C19 0.028(2) 0.043(2) 0.0243(18) 0.0179(17) 0.0069(15) 0.0159(17)
Cr' 0.0213(3) 0.0224(3) 0.0165(3) 0.0083(2) 0.0042(2) 0.0088(2)
P' 0.0238(5) 0.0361(5) 0.0245(5) 0.0183(4) 0.0083(4) 0.0147(4)
O1' 0.0408(17) 0.0347(16) 0.0369(16) 0.0137(13) 0.0055(13) 0.0099(13)
O2' 0.0245(14) 0.0529(18) 0.0323(14) 0.0198(13) 0.0048(11) 0.0157(13)
O3' 0.0405(17) 0.0339(15) 0.0423(16) 0.0229(13) 0.0127(13) 0.0138(13)
O4' 0.0432(17) 0.0394(16) 0.0249(14) 0.0062(12) 0.0114(12) 0.0153(14)
O5' 0.0373(16) 0.0287(14) 0.0289(14) 0.0124(12) 0.0142(12) 0.0103(12)
O6' 0.0455(18) 0.0402(16) 0.0254(14) 0.0059(12) 0.0058(12) 0.0236(14)
C1' 0.030(2) 0.047(2) 0.033(2) 0.0248(18) 0.0110(16) 0.0198(18)
C2' 0.0255(18) 0.0292(18) 0.0203(16) 0.0137(14) 0.0040(13) 0.0140(15)
C3' 0.035(2) 0.036(2) 0.035(2) 0.0169(18) -0.0041(17) 0.0129(18)
C4' 0.033(2) 0.049(3) 0.048(3) 0.030(2) -0.0026(19) 0.009(2)
C5' 0.026(2) 0.071(2) 0.055(3) 0.045(2) 0.0075(19) 0.019(2)
C6' 0.050(3) 0.074(2) 0.0214(19) 0.0202(19) 0.0093(17) 0.046(2)
C7' 0.034(2) 0.044(2) 0.0258(19) 0.0087(17) -0.0018(16) 0.0222(19)
C8' 0.057(3) 0.039(2) 0.039(2) 0.013(2) 0.010(2) 0.023(2)
C9' 0.043(3) 0.090(4) 0.072(4) 0.055(3) 0.022(3) 0.020(3)
C10' 0.066(3) 0.042(3) 0.033(2) 0.0138(19) 0.006(2) 0.028(2)
C11' 0.024(2) 0.057(3) 0.033(2) 0.029(2) 0.0090(16) 0.0146(19)
C12' 0.033(2) 0.088(4) 0.054(3) 0.050(3) 0.023(2) 0.029(3)
C13' 0.056(3) 0.061(3) 0.063(3) 0.030(3) 0.032(3) 0.032(3)
C14' 0.027(2) 0.105(5) 0.053(3) 0.046(3) 0.012(2) 0.017(3)
C15' 0.0263(19) 0.033(2) 0.0207(17) 0.0120(15) 0.0077(14) 0.0098(16)
C16' 0.0258(19) 0.0269(19) 0.0234(17) 0.0091(15) 0.0030(14) 0.0118(15)
C17' 0.0264(19) 0.0284(19) 0.0249(18) 0.0149(15) 0.0051(14) 0.0085(15)
C18' 0.0270(18) 0.0267(18) 0.0171(16) 0.0067(14) 0.0071(13) 0.0132(15)
C19' 0.0250(19) 0.0280(19) 0.0244(18) 0.0098(15) 0.0015(14) 0.0098(15)

loop_
_atom_type_symbol
_atom_type_description
_atom_type_scat_dispersion_real
_atom_type_scat_dispersion_imag
_atom_type_scat_source
C C 0.0033 0.0016 'International Tables Vol C Tables 4.2.6.8 and 6.1.1.4'
H H 0.0000 0.0000 'International Tables Vol C Tables 4.2.6.8 and 6.1.1.4'
Cr Cr 0.3209 0.6236 'International Tables Vol C Tables 4.2.6.8 and 6.1.1.4'
O O 0.0106 0.0060 'International Tables Vol C Tables 4.2.6.8 and 6.1.1.4'
P P 0.1023 0.0942 'International Tables Vol C Tables 4.2.6.8 and 6.1.1.4'

loop_
_geom_angle_atom_site_label_1
_geom_angle_atom_site_label_2
_geom_angle_atom_site_label_3
_geom_angle
C15 Cr P 177.18(13)
C15 Cr C16 89.80(17)
C15 Cr C17 87.36(17)
C15 Cr C18 89.35(17)
C15 Cr C19 87.53(17)
C16 Cr P 92.85(12)
C16 Cr C17 90.02(17)
C16 Cr C18 178.31(18)
C16 Cr C19 91.00(17)
C17 Cr P 91.68(12)
C17 Cr C18 88.48(19)
C17 Cr C19 174.79(17)
C18 Cr P 87.98(13)
C18 Cr C19 90.43(18)
C19 Cr P 93.37(12)
O1 P Cr 117.98(10)
O1 P C1 50.31(14)
O1 P C11 105.04(17)
C1 P Cr 127.19(12)
C1 P C11 106.60(17)
C11 P Cr 124.66(13)
C1 O1 P 69.52(17)
P C1 H1 114.4
O1 C1 P 60.16(15)
O1 C1 H1 114.4
O1 C1 C2 118.3(3)
C2 C1 P 124.3(3)
C2 C1 H1 114.4
C3 C2 C1 122.3(3)
C3 C2 C7 119.9(3)
C7 C2 C1 117.4(3)
C2 C3 C4 118.4(3)
C2 C3 C8 123.3(3)
C4 C3 C8 118.2(3)
C3 C4 H4 118.9
C5 C4 C3 122.2(3)
C5 C4 H4 118.9
C4 C5 C6 118.1(3)
C4 C5 C9 120.7(4)
C6 C5 C9 121.2(4)
C5 C6 H6 118.9
C7 C6 C5 122.2(4)
C7 C6 H6 118.9
C2 C7 C10 120.1(3)
C6 C7 C2 119.1(3)
C6 C7 C10 120.8(3)
C3 C8 H8A 109.5
C3 C8 H8B 109.5
C3 C8 H8C 109.5
H8A C8 H8B 109.5
H8A C8 H8C 109.5
H8B C8 H8C 109.5
C5 C9 H9A 109.5
C5 C9 H9B 109.5
C5 C9 H9C 109.5
H9A C9 H9B 109.5
H9A C9 H9C 109.5
H9B C9 H9C 109.5
C7 C10 H10A 109.5
C7 C10 H10B 109.5
C7 C10 H10C 109.5
H10A C10 H10B 109.5
H10A C10 H10C 109.5
H10B C10 H10C 109.5
C12 C11 P 108.1(3)
C12 C11 C14 110.3(4)
C13 C11 P 112.7(3)
C13 C11 C12 108.8(4)
C13 C11 C14 110.0(4)
C14 C11 P 107.0(3)
C11 C12 H12A 109.5
C11 C12 H12B 109.5
C11 C12 H12C 109.5
H12A C12 H12B 109.5
H12A C12 H12C 109.5
H12B C12 H12C 109.5
C11 C13 H13A 109.5
C11 C13 H13B 109.5
C11 C13 H13C 109.5
H13A C13 H13B 109.5
H13A C13 H13C 109.5
H13B C13 H13C 109.5
C11 C14 H14A 109.5
C11 C14 H14B 109.5
C11 C14 H14C 109.5
H14A C14 H14B 109.5
H14A C14 H14C 109.5
H14B C14 H14C 109.5
O2 C15 Cr 178.8(3)
O3 C16 Cr 177.7(3)
O4 C17 Cr 176.3(4)
O5 C18 Cr 175.8(4)
O6 C19 Cr 174.9(4)
C15' Cr' P' 176.63(12)
C15' Cr' C16' 85.11(16)
C15' Cr' C17' 90.91(16)
C15' Cr' C18' 88.25(16)
C15' Cr' C19' 88.41(16)
C16' Cr' P' 92.63(12)
C16' Cr' C17' 89.60(15)
C16' Cr' C18' 173.35(16)
C16' Cr' C19' 91.26(16)
C17' Cr' P' 91.57(12)
C17' Cr' C18' 90.13(15)
C17' Cr' C19' 178.86(16)
C18' Cr' P' 94.02(11)
C19' Cr' P' 89.14(12)
C19' Cr' C18' 88.93(15)
O1' P' Cr' 116.16(12)
O1' P' C1' 51.30(17)
O1' P' C11' 104.17(18)
C1' P' Cr' 127.70(14)
C1' P' C11' 105.92(18)
C11' P' Cr' 125.38(13)
C1' O1' P' 67.86(19)
P' C1' H1' 114.8
O1' C1' P' 60.84(18)
O1' C1' H1' 114.8
C2' C1' P' 123.6(3)
C2' C1' O1' 117.2(3)
C2' C1' H1' 114.8
C3' C2' C1' 117.8(4)
C3' C2' C7' 121.2(4)
C7' C2' C1' 120.6(4)
C2' C3' C8' 119.1(4)
C4' C3' C2' 121.4(4)
C4' C3' C8' 119.5(4)
C3' C4' H4' 119.5
C5' C4' C3' 120.9(5)
C5' C4' H4' 119.5
C4' C5' C6' 120.6(4)
C4' C5' C9' 121.4(5)
C6' C5' C9' 118.0(5)
C5' C6' H6' 119.8
C5' C6' C7' 120.5(4)
C7' C6' H6' 119.8
C2' C7' C6' 115.4(4)
C2' C7' C10' 126.3(4)
C6' C7' C10' 118.2(4)
C3' C8' H8'A 109.5
C3' C8' H8'B 109.5
C3' C8' H8'C 109.5
H8'A C8' H8'B 109.5
H8'A C8' H8'C 109.5
H8'B C8' H8'C 109.5
C5' C9' H9'A 109.5
C5' C9' H9'B 109.5
C5' C9' H9'C 109.5
H9'A C9' H9'B 109.5
H9'A C9' H9'C 109.5
H9'B C9' H9'C 109.5
C7' C10' H10D 109.5
C7' C10' H10E 109.5
C7' C10' H10F 109.5
H10D C10' H10E 109.5
H10D C10' H10F 109.5
H10E C10' H10F 109.5
C12' C11' P' 111.6(3)
C12' C11' C13' 105.4(4)
C13' C11' P' 103.9(3)
C14' C11' P' 114.8(3)
C14' C11' C12' 112.6(4)
C14' C11' C13' 107.6(4)
C11' C12' H12D 109.5
C11' C12' H12E 109.5
C11' C12' H12F 109.5
H12D C12' H12E 109.5
H12D C12' H12F 109.5
H12E C12' H12F 109.5
C11' C13' H13D 109.5
C11' C13' H13E 109.5
C11' C13' H13F 109.5
H13D C13' H13E 109.5
H13D C13' H13F 109.5
H13E C13' H13F 109.5
C11' C14' H14D 109.5
C11' C14' H14E 109.5
C11' C14' H14F 109.5
H14D C14' H14E 109.5
H14D C14' H14F 109.5
H14E C14' H14F 109.5
O2' C15' Cr' 178.0(4)
O3' C16' Cr' 174.6(3)
O4' C17' Cr' 178.1(3)
O5' C18' Cr' 174.8(3)
O6' C19' Cr' 176.1(3)

loop_
_geom_bond_atom_site_label_1
_geom_bond_atom_site_label_2
_geom_bond_distance
Cr P 2.3465(11)
Cr C15 1.869(4)
Cr C16 1.899(4)
Cr C17 1.906(4)
Cr C18 1.908(4)
Cr C19 1.912(4)
P O1 1.666(3)
P C1 1.799(3)
P C11 1.868(4)
O1 C1 1.478(4)
O2 C15 1.149(5)
O3 C16 1.145(5)
O4 C17 1.142(5)
O5 C18 1.133(5)
O6 C19 1.141(5)
C1 H1 1.0000
C1 C2 1.491(5)
C2 C3 1.401(5)
C2 C7 1.415(5)
C3 C4 1.405(5)
C3 C8 1.508(5)
C4 H4 0.9500
C4 C5 1.386(6)
C5 C6 1.386(6)
C5 C9 1.512(5)
C6 H6 0.9500
C6 C7 1.385(5)
C7 C10 1.507(5)
C8 H8A 0.9800
C8 H8B 0.9800
C8 H8C 0.9800
C9 H9A 0.9800
C9 H9B 0.9800
C9 H9C 0.9800
C10 H10A 0.9800
C10 H10B 0.9800
C10 H10C 0.9800
C11 C12 1.527(5)
C11 C13 1.520(6)
C11 C14 1.530(7)
C12 H12A 0.9800
C12 H12B 0.9800
C12 H12C 0.9800
C13 H13A 0.9800
C13 H13B 0.9800
C13 H13C 0.9800
C14 H14A 0.9800
C14 H14B 0.9800
C14 H14C 0.9800
Cr' P' 2.3404(11)
Cr' C15' 1.874(4)
Cr' C16' 1.900(4)
Cr' C17' 1.904(4)
Cr' C18' 1.914(4)
Cr' C19' 1.905(4)
P' O1' 1.698(3)
P' C1' 1.801(4)
P' C11' 1.858(4)
O1' C1' 1.517(5)
O2' C15' 1.143(5)
O3' C16' 1.144(5)
O4' C17' 1.147(4)
O5' C18' 1.136(4)
O6' C19' 1.143(4)
C1' H1' 1.0000
C1' C2' 1.499(5)
C2' C3' 1.386(6)
C2' C7' 1.403(5)
C3' C4' 1.355(6)
C3' C8' 1.542(6)
C4' H4' 0.9500
C4' C5' 1.344(7)
C5' C6' 1.396(7)
C5' C9' 1.540(6)
C6' H6' 0.9500
C6' C7' 1.456(7)
C7' C10' 1.479(6)
C8' H8'A 0.9800
C8' H8'B 0.9800
C8' H8'C 0.9800
C9' H9'A 0.9800
C9' H9'B 0.9800
C9' H9'C 0.9800
C10' H10D 0.9800
C10' H10E 0.9800
C10' H10F 0.9800
C11' C12' 1.503(6)
C11' C13' 1.587(7)
C11' C14' 1.485(6)
C12' H12D 0.9800
C12' H12E 0.9800
C12' H12F 0.9800
C13' H13D 0.9800
C13' H13E 0.9800
C13' H13F 0.9800
C14' H14D 0.9800
C14' H14E 0.9800
C14' H14F 0.9800

loop_
_geom_torsion_atom_site_label_1
_geom_torsion_atom_site_label_2
_geom_torsion_atom_site_label_3
_geom_torsion_atom_site_label_4
_geom_torsion
Cr P O1 C1 116.65(17)
Cr P C1 O1 -97.80(18)
Cr P C1 C2 7.8(4)
Cr P C11 C12 42.3(4)
Cr P C11 C13 162.6(3)
Cr P C11 C14 -76.5(3)
P O1 C1 C2 -115.4(3)
P C1 C2 C3 -102.9(4)
P C1 C2 C7 84.0(4)
O1 P C1 C2 105.6(3)
O1 P C11 C12 -98.6(3)
O1 P C11 C13 21.6(4)
O1 P C11 C14 142.6(3)
O1 C1 C2 C3 -31.4(5)
O1 C1 C2 C7 155.5(3)
C1 P C11 C12 -151.1(3)
C1 P C11 C13 -30.8(4)
C1 P C11 C14 90.2(3)
C1 C2 C3 C4 -176.6(3)
C1 C2 C3 C8 -0.1(5)
C1 C2 C7 C6 175.7(3)
C1 C2 C7 C10 -2.8(5)
C2 C3 C4 C5 3.0(5)
C3 C2 C7 C6 2.5(5)
C3 C2 C7 C10 -176.0(3)
C3 C4 C5 C6 -0.9(6)
C3 C4 C5 C9 176.8(4)
C4 C5 C6 C7 -0.4(6)
C5 C6 C7 C2 -0.4(6)
C5 C6 C7 C10 178.1(4)
C7 C2 C3 C4 -3.7(5)
C7 C2 C3 C8 172.8(3)
C8 C3 C4 C5 -173.7(4)
C9 C5 C6 C7 -178.0(4)
C11 P O1 C1 -99.3(2)
C11 P C1 O1 96.0(2)
C11 P C1 C2 -158.4(3)
Cr' P' O1' C1' 118.65(19)
Cr' P' C1' O1' -95.4(2)
Cr' P' C1' C2' 9.6(4)
Cr' P' C11' C12' 20.7(4)
Cr' P' C11' C13' -92.4(3)
Cr' P' C11' C14' 150.4(3)
P' O1' C1' C2' -115.1(3)
P' C1' C2' C3' 84.0(4)
P' C1' C2' C7' -102.1(4)
O1' P' C1' C2' 105.0(4)
O1' P' C11' C12' -116.7(4)
O1' P' C11' C13' 130.1(3)
O1' P' C11' C14' 12.9(4)
O1' C1' C2' C3' 155.6(3)
O1' C1' C2' C7' -30.6(5)
C1' P' C11' C12' -170.0(4)
C1' P' C11' C13' 76.9(3)
C1' P' C11' C14' -40.3(4)
C1' C2' C3' C4' 175.7(4)
C1' C2' C3' C8' -4.1(5)
C1' C2' C7' C6' -176.3(3)
C1' C2' C7' C10' 0.4(6)
C2' C3' C4' C5' 0.0(7)
C3' C2' C7' C6' -2.7(5)
C3' C2' C7' C10' 174.1(4)
C3' C4' C5' C6' -0.9(7)
C3' C4' C5' C9' 180.0(4)
C4' C5' C6' C7' 0.0(6)
C5' C6' C7' C2' 1.7(6)
C5' C6' C7' C10' -175.3(4)
C7' C2' C3' C4' 1.9(6)
C7' C2' C3' C8' -177.9(4)
C8' C3' C4' C5' 179.8(4)
C9' C5' C6' C7' 179.2(4)
C11' P' O1' C1' -99.2(2)
C11' P' C1' O1' 95.6(2)
C11' P' C1' C2' -159.4(3)
